data_4511146
loop_
_publ_author_name
'Li, Shun-Li'
'Lan, Ya-Qian'
'Qin, Jun-Sheng'
'Ma, Jian-Fang'
'Liu, Jie'
'Yang, Jin'

_publ_section_title
;
 Assembly of 3D Metal-Organic Frameworks Based on Different Helical Units:
 Chiral and Achiral Structures Constructed by Length-Modulated N-Donor
 Ligands
;
_journal_issue 9
_journal_name_full 'Crystal Growth &amp; Design'
_journal_page_first 4142
_journal_paper_doi 10.1021/cg900371k
_journal_volume 9
_journal_year 2009
_chemical_formula_sum 'C44 H40 N8 O12 Zn2'
_chemical_formula_weight 1003.58
_chemical_name_systematic
;
 ?
;
_space_group_IT_number 19
_symmetry_cell_setting orthorhombic
_symmetry_space_group_name_Hall 'P 2ac 2ab'
_symmetry_space_group_name_H-M 'P 21 21 21'
_atom_sites_solution_hydrogens geom
_atom_sites_solution_primary direct
_atom_sites_solution_secondary difmap
_audit_creation_method SHELXL-97
_cell_angle_alpha 90.00
_cell_angle_beta 90.00
_cell_angle_gamma 90.00
_cell_formula_units_Z 4
_cell_length_a 14.7840(7)
_cell_length_b 16.8100(8)
_cell_length_c 18.9970(10)
_cell_measurement_temperature 293(2)
_cell_measurement_theta_max 26.88
_cell_measurement_theta_min 1.62
_cell_volume 4721.1(4)
_computing_cell_refinement 'SMART (Bruker, 1997)'
_computing_data_collection 'SMART (Bruker, 1997)'
_computing_data_reduction SAINT
_computing_molecular_graphics 'SHELXTL-PLUS (Sheldrick, 1990)'
_computing_publication_material SHELXL-97
_computing_structure_refinement 'SHELXL-97 (Sheldrick, 1997)'
_computing_structure_solution 'SHELXS-97(Sheldrick, 1997)'
_diffrn_ambient_temperature 293(2)
_diffrn_measured_fraction_theta_full 0.994
_diffrn_measured_fraction_theta_max 0.987
_diffrn_measurement_device_type 'Bruker APEX CCD area-detector'
_diffrn_measurement_method '\w scans'
_diffrn_radiation_monochromator graphite
_diffrn_radiation_source 'fine-focus sealed tube'
_diffrn_radiation_type MoK\a
_diffrn_radiation_wavelength 0.71069
_diffrn_reflns_av_R_equivalents 0.0393
_diffrn_reflns_av_sigmaI/netI 0.0550
_diffrn_reflns_limit_h_max 18
_diffrn_reflns_limit_h_min -9
_diffrn_reflns_limit_k_max 21
_diffrn_reflns_limit_k_min -20
_diffrn_reflns_limit_l_max 23
_diffrn_reflns_limit_l_min -21
_diffrn_reflns_number 27145
_diffrn_reflns_theta_full 25.00
_diffrn_reflns_theta_max 26.88
_diffrn_reflns_theta_min 1.62
_diffrn_standards_number 0
_exptl_absorpt_coefficient_mu 1.084
_exptl_absorpt_correction_T_max 0.281
_exptl_absorpt_correction_T_min 0.213
_exptl_absorpt_correction_type multi-scan
_exptl_absorpt_process_details 'SADABS(Sheldrick, 1996)'
_exptl_crystal_colour colorless
_exptl_crystal_density_diffrn 1.412
_exptl_crystal_density_method 'not measured'
_exptl_crystal_description column
_exptl_crystal_F_000 2064
_exptl_crystal_size_max 0.40
_exptl_crystal_size_mid 0.25
_exptl_crystal_size_min 0.23
_refine_diff_density_max 0.964
_refine_diff_density_min -0.324
_refine_diff_density_rms 0.094
_refine_ls_abs_structure_details 'Flack H D (1983), Acta Cryst. A39, 876-881'
_refine_ls_abs_structure_Flack 0.009(14)
_refine_ls_extinction_method none
_refine_ls_goodness_of_fit_ref 0.996
_refine_ls_hydrogen_treatment constr
_refine_ls_matrix_type full
_refine_ls_number_parameters 574
_refine_ls_number_reflns 10072
_refine_ls_number_restraints 0
_refine_ls_restrained_S_all 0.996
_refine_ls_R_factor_all 0.0771
_refine_ls_R_factor_gt 0.0571
_refine_ls_shift/su_max 0.000
_refine_ls_shift/su_mean 0.000
_refine_ls_structure_factor_coef Fsqd
_refine_ls_weighting_details 'calc w=1/[\s^2^(Fo^2^)+(0.1025P)^2^+0.0000P] where P=(Fo^2^+2Fc^2^)/3'
_refine_ls_weighting_scheme calc
_refine_ls_wR_factor_gt 0.1454
_refine_ls_wR_factor_ref 0.1594
_reflns_number_gt 7622
_reflns_number_total 10072
_reflns_threshold_expression >2sigma(I)
_cod_data_source_file cg900371k_si_002.cif
_cod_data_source_block 1
_cod_original_sg_symbol_Hall P2ac2ab
_cod_original_sg_symbol_H-M P212121
_cod_database_code 4511146

loop_
_symmetry_equiv_pos_as_xyz
'x, y, z'
'-x+1/2, -y, z+1/2'
'x+1/2, -y+1/2, -z'
'-x, y+1/2, -z+1/2'

loop_
_atom_site_label
_atom_site_type_symbol
_atom_site_fract_x
_atom_site_fract_y
_atom_site_fract_z
_atom_site_U_iso_or_equiv
_atom_site_adp_type
_atom_site_occupancy
_atom_site_symmetry_multiplicity
_atom_site_calc_flag
_atom_site_refinement_flags
_atom_site_disorder_assembly
_atom_site_disorder_group
Zn1 Zn 0.76191(4) 0.07678(3) 0.57385(3) 0.04618(15) Uani 1 1 d . . .
Zn2 Zn 0.50823(4) 0.33284(3) 0.63834(3) 0.04664(15) Uani 1 1 d . . .
C1 C 0.7466(5) 0.1552(3) 0.4298(3) 0.0693(15) Uani 1 1 d . . .
H1 H 0.7658 0.1097 0.4064 0.083 Uiso 1 1 calc R . .
C2 C 0.7237(5) 0.2209(4) 0.3987(3) 0.0769(18) Uani 1 1 d . . .
H2 H 0.7229 0.2303 0.3505 0.092 Uiso 1 1 calc R . .
C3 C 0.7109(3) 0.2360(3) 0.5129(3) 0.0542(12) Uani 1 1 d . . .
H3 H 0.7001 0.2580 0.5570 0.065 Uiso 1 1 calc R . .
C4 C 0.6676(4) 0.3571(3) 0.4428(4) 0.0675(16) Uani 1 1 d . . .
H4A H 0.6431 0.3757 0.4872 0.081 Uiso 1 1 calc R . .
H4B H 0.6188 0.3570 0.4086 0.081 Uiso 1 1 calc R . .
C5 C 0.7389(4) 0.4137(3) 0.4189(3) 0.0590(13) Uani 1 1 d . . .
C6 C 0.7769(4) 0.4087(4) 0.3544(4) 0.0785(17) Uani 1 1 d . . .
H6 H 0.7566 0.3691 0.3242 0.094 Uiso 1 1 calc R . .
C7 C 0.8450(5) 0.4596(5) 0.3304(5) 0.088(2) Uani 1 1 d . . .
H7 H 0.8700 0.4533 0.2858 0.106 Uiso 1 1 calc R . .
C8 C 0.8737(4) 0.5187(4) 0.3741(4) 0.0737(19) Uani 1 1 d . . .
C9 C 0.8334(5) 0.5267(4) 0.4394(4) 0.0778(18) Uani 1 1 d . . .
H9 H 0.8504 0.5685 0.4685 0.093 Uiso 1 1 calc R . .
C10 C 0.7693(5) 0.4746(4) 0.4616(4) 0.0767(17) Uani 1 1 d . . .
H10 H 0.7453 0.4800 0.5066 0.092 Uiso 1 1 calc R . .
C11 C 0.9503(4) 0.5744(4) 0.3492(5) 0.085(2) Uani 1 1 d . . .
H11A H 0.9603 0.5667 0.2992 0.102 Uiso 1 1 calc R . .
H11B H 0.9322 0.6292 0.3565 0.102 Uiso 1 1 calc R . .
C12 C 1.0937(3) 0.5058(3) 0.3725(3) 0.0575(13) Uani 1 1 d . . .
H12 H 1.0914 0.4741 0.3324 0.069 Uiso 1 1 calc R . .
C13 C 1.0581(5) 0.5929(4) 0.4521(6) 0.104(3) Uani 1 1 d . . .
H13 H 1.0272 0.6320 0.4771 0.125 Uiso 1 1 calc R . .
C14 C 1.1366(5) 0.5557(5) 0.4707(5) 0.092(2) Uani 1 1 d . . .
H14 H 1.1697 0.5664 0.5112 0.111 Uiso 1 1 calc R . .
C15 C 0.4956(4) 0.1713(3) 0.5665(3) 0.0678(14) Uani 1 1 d . . .
H15 H 0.5152 0.1437 0.6062 0.081 Uiso 1 1 calc R B .
C16 C 0.4718(5) 0.1377(4) 0.5050(4) 0.0811(19) Uani 1 1 d . B .
H16 H 0.4726 0.0836 0.4944 0.097 Uiso 1 1 calc R . .
C17 C 0.4565(3) 0.2653(3) 0.4979(3) 0.0547(12) Uani 1 1 d . . .
H17 H 0.4438 0.3156 0.4802 0.066 Uiso 1 1 calc R B .
C18 C 0.4132(4) 0.1901(5) 0.3890(3) 0.0745(18) Uani 1 1 d . . .
H18A H 0.3840 0.2395 0.3755 0.089 Uiso 1 1 calc R B .
H18B H 0.3681 0.1482 0.3872 0.089 Uiso 1 1 calc R . .
C19 C 0.4878(4) 0.1715(4) 0.3370(3) 0.0666(15) Uani 1 1 d . B .
C20 C 0.5205(4) 0.2297(4) 0.2928(3) 0.0706(16) Uani 1 1 d . . .
H20 H 0.4959 0.2806 0.2950 0.085 Uiso 1 1 calc R B .
C21 C 0.5891(4) 0.2143(4) 0.2453(3) 0.0686(16) Uani 1 1 d . B .
H21 H 0.6093 0.2544 0.2155 0.082 Uiso 1 1 calc R . .
C22 C 0.6286(4) 0.1379(4) 0.2419(3) 0.0616(14) Uani 1 1 d . . .
C23 C 0.5937(5) 0.0796(4) 0.2856(4) 0.0787(18) Uani 1 1 d . B .
H23 H 0.6172 0.0283 0.2834 0.094 Uiso 1 1 calc R . .
C24 C 0.5245(4) 0.0963(4) 0.3326(4) 0.0790(19) Uani 1 1 d . . .
H24 H 0.5025 0.0561 0.3616 0.095 Uiso 1 1 calc R B .
C25 C 0.7080(4) 0.1200(4) 0.1949(3) 0.0644(14) Uani 1 1 d . B .
H25A H 0.7158 0.0629 0.1916 0.077 Uiso 1 1 calc R . .
H25B H 0.6957 0.1401 0.1480 0.077 Uiso 1 1 calc R . .
C26 C 0.8471(4) 0.1249(3) 0.2695(3) 0.0524(12) Uani 1 1 d . B .
H26 H 0.8399 0.0749 0.2896 0.063 Uiso 1 1 calc R . .
C27 C 0.8229(4) 0.2298(4) 0.2056(3) 0.0680(16) Uani 1 1 d . B .
H27 H 0.7975 0.2655 0.1738 0.082 Uiso 1 1 calc R . .
C28 C 0.8983(4) 0.2415(4) 0.2452(3) 0.0670(15) Uani 1 1 d . B .
H28 H 0.9336 0.2873 0.2452 0.080 Uiso 1 1 calc R . .
C30 C 0.7365(4) 0.2746(4) 0.7514(3) 0.0682(17) Uani 1 1 d . . .
C31 C 0.7605(5) 0.3420(4) 0.7898(3) 0.083(2) Uani 1 1 d . . .
H31 H 0.7326 0.3902 0.7795 0.099 Uiso 1 1 calc R . .
C32 C 0.8259(4) 0.3390(4) 0.8437(3) 0.0683(16) Uani 1 1 d . . .
H32 H 0.8415 0.3841 0.8693 0.082 Uiso 1 1 calc R B .
C33 C 0.8656(3) 0.2667(3) 0.8567(3) 0.0533(12) Uani 1 1 d . . .
C34 C 0.8457(4) 0.1994(3) 0.8167(3) 0.0536(12) Uani 1 1 d . . .
H34 H 0.8757 0.1518 0.8253 0.064 Uiso 1 1 calc R B .
C35 C 0.7819(3) 0.2036(3) 0.7647(3) 0.0516(12) Uani 1 1 d . . .
C36 C 0.7649(4) 0.1318(4) 0.7190(3) 0.0653(14) Uani 1 1 d . . .
C37 C 0.9002(5) 0.3191(3) 1.0186(3) 0.0741(17) Uani 1 1 d . A .
H37 H 0.8601 0.2783 1.0297 0.089 Uiso 1 1 calc R . .
C38 C 0.9430(3) 0.3185(3) 0.9571(3) 0.0522(12) Uani 1 1 d . A .
C39 C 1.0012(4) 0.3779(3) 0.9392(3) 0.0635(13) Uani 1 1 d . A .
H39 H 1.0287 0.3776 0.8951 0.076 Uiso 1 1 calc R . .
C40 C 1.0197(4) 0.4392(3) 0.9866(3) 0.0588(13) Uani 1 1 d . . .
C41 C 0.9153(5) 0.3812(3) 1.0671(3) 0.0765(19) Uani 1 1 d . . .
H41 H 0.8848 0.3816 1.1099 0.092 Uiso 1 1 calc R A .
C42 C 0.9747(3) 0.4411(3) 1.0512(3) 0.0521(12) Uani 1 1 d . A .
C43 C 0.9849(4) 0.5094(3) 1.1021(3) 0.0604(13) Uani 1 1 d . . .
N1 N 0.7388(3) 0.1615(2) 0.5019(2) 0.0490(9) Uani 1 1 d . . .
N2 N 0.7005(3) 0.2748(3) 0.4520(2) 0.0554(11) Uani 1 1 d . . .
N3 N 1.0342(3) 0.5594(3) 0.3869(4) 0.0790(17) Uani 1 1 d . . .
N4 N 1.1592(3) 0.5006(2) 0.4211(2) 0.0548(10) Uani 1 1 d . . .
N5 N 0.4865(3) 0.2514(2) 0.5621(2) 0.0496(9) Uani 1 1 d . B .
N6 N 0.4467(3) 0.1975(3) 0.4615(3) 0.0578(11) Uani 1 1 d . B .
N7 N 0.7920(3) 0.1561(3) 0.2214(2) 0.0533(10) Uani 1 1 d . . .
N8 N 0.9136(3) 0.1752(2) 0.2849(2) 0.0503(9) Uani 1 1 d . . .
O1W O 0.7459(9) 0.4755(7) 0.6524(6) 0.218(5) Uiso 1 1 d . . .
O3 O 0.7715(3) 0.1504(3) 0.6518(2) 0.0772(12) Uani 1 1 d . . .
O2W O 0.6502(11) 0.2395(9) 0.9380(9) 0.270(6) Uiso 1 1 d . . .
O4 O 0.7502(5) 0.0670(3) 0.7432(3) 0.107(2) Uani 1 1 d . . .
O3W O 0.6709(10) 0.2896(8) 1.0797(8) 0.250(5) Uiso 1 1 d . . .
O5 O 0.9293(3) 0.2544(2) 0.9108(2) 0.0642(10) Uani 1 1 d . . .
O6 O 1.0020(3) 0.5746(2) 1.0753(2) 0.0672(9) Uani 1 1 d . . .
O7 O 0.9681(6) 0.4969(3) 1.1654(2) 0.119(2) Uani 1 1 d . A .
C44 C 1.1055(9) 0.4852(7) 0.9828(7) 0.059(3) Uiso 0.50 1 d P A 1
O8 O 1.1661(6) 0.4902(5) 1.0252(5) 0.068(2) Uiso 0.50 1 d P A 1
O9 O 1.1132(6) 0.5253(5) 0.9218(5) 0.068(2) Uiso 0.50 1 d P . 1
C44' C 1.0767(9) 0.5071(8) 0.9534(8) 0.064(3) Uiso 0.50 1 d P A 2
O8' O 1.1501(7) 0.5087(5) 0.9733(5) 0.070(2) Uiso 0.50 1 d P . 2
O9' O 1.0411(9) 0.5567(7) 0.9061(7) 0.109(3) Uiso 0.50 1 d P A 2
O1 O 0.6352(4) 0.3360(4) 0.6739(3) 0.0706(14) Uiso 0.75 1 d P B 1
O2 O 0.6004(4) 0.2140(3) 0.7044(3) 0.0692(14) Uiso 0.75 1 d P B 1
C29 C 0.6520(6) 0.2708(5) 0.7067(4) 0.0546(17) Uiso 0.75 1 d P B 1
O1' O 0.6061(16) 0.2821(13) 0.6950(11) 0.085(5) Uiso 0.25 1 d P B 2
O2' O 0.7010(15) 0.3662(12) 0.6458(11) 0.092(5) Uiso 0.25 1 d P B 2
C29' C 0.6860(18) 0.3089(15) 0.6892(14) 0.064(6) Uiso 0.25 1 d P B 2

loop_
_atom_site_aniso_label
_atom_site_aniso_U_11
_atom_site_aniso_U_22
_atom_site_aniso_U_33
_atom_site_aniso_U_23
_atom_site_aniso_U_13
_atom_site_aniso_U_12
Zn1 0.0444(3) 0.0499(3) 0.0442(3) -0.0048(2) 0.0029(2) -0.0011(2)
Zn2 0.0454(3) 0.0488(3) 0.0457(3) 0.0048(2) 0.0007(2) 0.0037(2)
C1 0.104(5) 0.059(3) 0.045(3) -0.008(2) -0.003(3) 0.010(3)
C2 0.109(5) 0.072(4) 0.049(3) -0.002(3) -0.008(3) 0.012(4)
C3 0.052(3) 0.059(3) 0.051(3) -0.002(2) 0.014(2) 0.005(2)
C4 0.048(3) 0.061(3) 0.093(4) 0.018(3) 0.006(3) 0.010(2)
C5 0.048(3) 0.055(3) 0.074(4) 0.012(3) 0.005(3) 0.011(2)
C6 0.060(3) 0.083(4) 0.093(5) -0.004(4) 0.006(3) -0.008(3)
C7 0.072(4) 0.087(5) 0.106(6) 0.026(4) 0.011(4) 0.003(4)
C8 0.050(3) 0.067(4) 0.104(5) 0.039(4) 0.001(3) 0.013(3)
C9 0.069(4) 0.067(4) 0.098(5) 0.010(4) -0.016(4) 0.003(3)
C10 0.073(4) 0.072(4) 0.085(5) 0.014(3) 0.008(3) 0.009(3)
C11 0.053(3) 0.077(4) 0.126(6) 0.038(4) -0.007(3) 0.003(3)
C12 0.046(3) 0.058(3) 0.068(3) 0.012(3) -0.001(2) -0.003(2)
C13 0.065(4) 0.064(4) 0.183(9) -0.042(5) 0.008(5) 0.014(3)
C14 0.059(4) 0.105(5) 0.114(6) -0.048(5) -0.003(4) 0.017(4)
C15 0.079(4) 0.055(3) 0.069(3) 0.002(3) 0.003(3) 0.002(3)
C16 0.094(5) 0.054(3) 0.095(5) -0.011(3) 0.004(4) -0.003(3)
C17 0.040(3) 0.063(3) 0.060(3) -0.003(3) 0.003(2) 0.010(2)
C18 0.046(3) 0.108(5) 0.070(4) -0.031(3) -0.003(3) -0.010(3)
C19 0.045(3) 0.092(4) 0.063(3) -0.022(3) -0.009(2) 0.010(3)
C20 0.060(4) 0.084(4) 0.068(4) -0.013(3) -0.013(3) 0.013(3)
C21 0.060(3) 0.091(4) 0.055(3) 0.001(3) -0.007(3) 0.011(3)
C22 0.054(3) 0.081(4) 0.050(3) -0.012(3) -0.010(2) -0.008(3)
C23 0.082(4) 0.074(4) 0.080(4) -0.024(3) 0.029(3) -0.018(3)
C24 0.063(4) 0.075(4) 0.099(5) -0.017(3) 0.021(3) -0.009(3)
C25 0.054(3) 0.089(4) 0.050(3) -0.012(3) -0.003(2) -0.006(3)
C26 0.061(3) 0.051(3) 0.046(3) -0.001(2) 0.003(2) 0.000(2)
C27 0.065(4) 0.070(4) 0.069(4) 0.021(3) -0.017(3) -0.003(3)
C28 0.061(3) 0.069(4) 0.071(4) 0.023(3) -0.009(3) -0.010(3)
C30 0.052(3) 0.093(4) 0.060(3) -0.035(3) -0.012(3) 0.030(3)
C31 0.090(4) 0.084(4) 0.075(4) -0.030(3) -0.019(3) 0.053(4)
C32 0.076(4) 0.063(3) 0.066(4) -0.032(3) -0.020(3) 0.024(3)
C33 0.050(3) 0.062(3) 0.047(3) -0.015(2) -0.009(2) 0.001(2)
C34 0.053(3) 0.050(3) 0.058(3) -0.010(2) -0.003(2) 0.001(2)
C35 0.041(3) 0.069(3) 0.045(3) -0.015(2) -0.001(2) 0.004(2)
C36 0.067(3) 0.069(4) 0.060(3) -0.020(3) -0.011(3) 0.011(3)
C37 0.089(4) 0.054(3) 0.079(4) -0.004(3) 0.008(3) -0.034(3)
C38 0.048(3) 0.054(3) 0.054(3) -0.014(2) -0.008(2) -0.008(2)
C39 0.073(3) 0.061(3) 0.056(3) -0.013(2) 0.016(3) -0.005(3)
C40 0.052(3) 0.052(3) 0.073(3) -0.014(2) 0.015(2) -0.013(2)
C41 0.105(5) 0.068(3) 0.057(4) -0.006(3) 0.034(3) -0.027(3)
C42 0.060(3) 0.049(3) 0.048(3) -0.007(2) -0.003(2) -0.003(2)
C43 0.061(3) 0.061(3) 0.059(3) -0.012(3) -0.007(3) 0.010(3)
N1 0.045(2) 0.056(2) 0.046(2) -0.0020(18) 0.0050(17) -0.0044(19)
N2 0.046(2) 0.059(3) 0.062(3) 0.006(2) -0.0006(19) 0.0038(19)
N3 0.051(3) 0.054(3) 0.132(5) 0.018(3) 0.001(3) 0.003(2)
N4 0.049(2) 0.049(2) 0.066(3) -0.003(2) -0.003(2) -0.0012(18)
N5 0.047(2) 0.049(2) 0.053(2) 0.0011(17) 0.0047(19) 0.0048(18)
N6 0.041(2) 0.061(3) 0.072(3) -0.015(2) 0.005(2) -0.0055(19)
N7 0.047(2) 0.067(3) 0.046(2) -0.006(2) 0.0017(18) -0.003(2)
N8 0.052(2) 0.054(2) 0.045(2) 0.0045(19) -0.0007(17) -0.0031(19)
O3 0.098(3) 0.082(3) 0.051(2) -0.0261(19) 0.011(2) -0.024(2)
O4 0.170(6) 0.071(3) 0.079(3) -0.008(2) -0.047(3) -0.005(3)
O5 0.068(2) 0.0522(19) 0.072(3) -0.0170(18) -0.0261(19) 0.0049(17)
O6 0.082(3) 0.0516(19) 0.067(2) -0.0094(18) 0.016(2) -0.006(2)
O7 0.231(8) 0.080(3) 0.045(2) -0.011(2) 0.001(3) -0.015(4)

loop_
_atom_type_symbol
_atom_type_description
_atom_type_scat_dispersion_real
_atom_type_scat_dispersion_imag
_atom_type_scat_source
C C 0.0033 0.0016 'International Tables Vol C Tables 4.2.6.8 and 6.1.1.4'
H H 0.0000 0.0000 'International Tables Vol C Tables 4.2.6.8 and 6.1.1.4'
N N 0.0061 0.0033 'International Tables Vol C Tables 4.2.6.8 and 6.1.1.4'
O O 0.0106 0.0060 'International Tables Vol C Tables 4.2.6.8 and 6.1.1.4'
Zn Zn 0.2839 1.4301 'International Tables Vol C Tables 4.2.6.8 and 6.1.1.4'

loop_
_geom_angle_atom_site_label_1
_geom_angle_atom_site_label_2
_geom_angle_atom_site_label_3
_geom_angle
_geom_angle_site_symmetry_1
_geom_angle_site_symmetry_3
O3 Zn1 O8' 132.7(3) . 4_746
O3 Zn1 N4 115.77(19) . 3_456
O8' Zn1 N4 98.4(3) 4_746 3_456
O3 Zn1 N1 94.56(18) . .
O8' Zn1 N1 102.6(3) 4_746 .
N4 Zn1 N1 111.43(18) 3_456 .
O3 Zn1 O9 100.1(3) . 4_746
O8' Zn1 O9 33.5(3) 4_746 4_746
N4 Zn1 O9 114.1(3) 3_456 4_746
N1 Zn1 O9 118.9(3) . 4_746
O6 Zn2 O1' 136.2(7) 2_664 .
O6 Zn2 O1 104.9(2) 2_664 .
O1' Zn2 O1 31.4(6) . .
O6 Zn2 N5 95.02(16) 2_664 .
O1' Zn2 N5 102.3(6) . .
O1 Zn2 N5 114.2(2) . .
O6 Zn2 N8 115.92(17) 2_664 3_456
O1' Zn2 N8 94.8(6) . 3_456
O1 Zn2 N8 114.1(2) . 3_456
N5 Zn2 N8 111.20(17) . 3_456
C2 C1 N1 111.5(5) . .
C2 C1 H1 124.2 . .
N1 C1 H1 124.2 . .
C1 C2 N2 106.6(5) . .
C1 C2 H2 126.7 . .
N2 C2 H2 126.7 . .
N1 C3 N2 111.0(4) . .
N1 C3 H3 124.5 . .
N2 C3 H3 124.5 . .
N2 C4 C5 113.7(4) . .
N2 C4 H4A 108.8 . .
C5 C4 H4A 108.8 . .
N2 C4 H4B 108.8 . .
C5 C4 H4B 108.8 . .
H4A C4 H4B 107.7 . .
C6 C5 C10 116.3(6) . .
C6 C5 C4 122.1(6) . .
C10 C5 C4 121.6(6) . .
C5 C6 C7 124.0(7) . .
C5 C6 H6 118.0 . .
C7 C6 H6 118.0 . .
C8 C7 C6 118.1(7) . .
C8 C7 H7 121.0 . .
C6 C7 H7 121.0 . .
C7 C8 C9 118.9(6) . .
C7 C8 C11 118.9(7) . .
C9 C8 C11 122.1(7) . .
C10 C9 C8 121.1(7) . .
C10 C9 H9 119.4 . .
C8 C9 H9 119.4 . .
C9 C10 C5 121.5(7) . .
C9 C10 H10 119.2 . .
C5 C10 H10 119.2 . .
N3 C11 C8 111.7(5) . .
N3 C11 H11A 109.3 . .
C8 C11 H11A 109.3 . .
N3 C11 H11B 109.3 . .
C8 C11 H11B 109.3 . .
H11A C11 H11B 108.0 . .
N3 C12 N4 113.1(6) . .
N3 C12 H12 123.4 . .
N4 C12 H12 123.4 . .
C14 C13 N3 105.0(6) . .
C14 C13 H13 127.5 . .
N3 C13 H13 127.5 . .
N4 C14 C13 110.0(7) . .
N4 C14 H14 125.0 . .
C13 C14 H14 125.0 . .
C16 C15 N5 109.7(6) . .
C16 C15 H15 125.1 . .
N5 C15 H15 125.1 . .
C15 C16 N6 106.9(5) . .
C15 C16 H16 126.5 . .
N6 C16 H16 126.5 . .
N5 C17 N6 111.3(5) . .
N5 C17 H17 124.4 . .
N6 C17 H17 124.4 . .
N6 C18 C19 112.6(5) . .
N6 C18 H18A 109.1 . .
C19 C18 H18A 109.1 . .
N6 C18 H18B 109.1 . .
C19 C18 H18B 109.1 . .
H18A C18 H18B 107.8 . .
C20 C19 C24 118.5(6) . .
C20 C19 C18 120.4(6) . .
C24 C19 C18 121.1(6) . .
C19 C20 C21 121.4(6) . .
C19 C20 H20 119.3 . .
C21 C20 H20 119.3 . .
C20 C21 C22 120.3(6) . .
C20 C21 H21 119.8 . .
C22 C21 H21 119.8 . .
C23 C22 C21 117.5(6) . .
C23 C22 C25 120.3(6) . .
C21 C22 C25 122.1(6) . .
C22 C23 C24 121.2(7) . .
C22 C23 H23 119.4 . .
C24 C23 H23 119.4 . .
C19 C24 C23 121.0(7) . .
C19 C24 H24 119.5 . .
C23 C24 H24 119.5 . .
N7 C25 C22 112.0(4) . .
N7 C25 H25A 109.2 . .
C22 C25 H25A 109.2 . .
N7 C25 H25B 109.2 . .
C22 C25 H25B 109.2 . .
H25A C25 H25B 107.9 . .
N8 C26 N7 110.7(5) . .
N8 C26 H26 124.6 . .
N7 C26 H26 124.6 . .
N7 C27 C28 106.7(5) . .
N7 C27 H27 126.6 . .
C28 C27 H27 126.6 . .
C27 C28 N8 108.9(5) . .
C27 C28 H28 125.6 . .
N8 C28 H28 125.6 . .
C35 C30 C31 118.6(5) . .
C35 C30 C29 117.7(5) . .
C31 C30 C29 122.6(5) . .
C35 C30 C29' 135.0(10) . .
C31 C30 C29' 103.0(11) . .
C29 C30 C29' 33.8(9) . .
C30 C31 C32 121.8(5) . .
C30 C31 H31 119.1 . .
C32 C31 H31 119.1 . .
C33 C32 C31 117.1(5) . .
C33 C32 H32 121.4 . .
C31 C32 H32 121.4 . .
C32 C33 C34 122.0(5) . .
C32 C33 O5 123.2(4) . .
C34 C33 O5 114.8(4) . .
C35 C34 C33 119.9(5) . .
C35 C34 H34 120.1 . .
C33 C34 H34 120.1 . .
C34 C35 C30 120.5(5) . .
C34 C35 C36 119.4(5) . .
C30 C35 C36 120.0(5) . .
O4 C36 O3 126.8(5) . .
O4 C36 C35 122.2(6) . .
O3 C36 C35 110.9(5) . .
C38 C37 C41 120.2(5) . .
C38 C37 H37 119.9 . .
C41 C37 H37 119.9 . .
C37 C38 C39 121.1(5) . .
C37 C38 O5 119.2(5) . .
C39 C38 O5 119.7(5) . .
C38 C39 C40 120.3(5) . .
C38 C39 H39 119.9 . .
C40 C39 H39 119.9 . .
C39 C40 C42 119.3(5) . .
C39 C40 C44 121.4(6) . .
C42 C40 C44 115.9(6) . .
C39 C40 C44' 112.9(6) . .
C42 C40 C44' 126.8(6) . .
C44 C40 C44' 30.2(6) . .
C42 C41 C37 120.1(5) . .
C42 C41 H41 119.9 . .
C37 C41 H41 119.9 . .
C41 C42 C40 118.9(4) . .
C41 C42 C43 118.8(5) . .
C40 C42 C43 122.2(5) . .
O6 C43 O7 126.1(5) . .
O6 C43 C42 115.6(5) . .
O7 C43 C42 118.0(5) . .
C3 N1 C1 104.6(4) . .
C3 N1 Zn1 127.8(3) . .
C1 N1 Zn1 127.6(3) . .
C3 N2 C2 106.3(4) . .
C3 N2 C4 126.7(5) . .
C2 N2 C4 126.9(5) . .
C12 N3 C13 107.2(5) . .
C12 N3 C11 126.8(7) . .
C13 N3 C11 125.4(6) . .
C12 N4 C14 104.7(5) . .
C12 N4 Zn1 128.6(4) . 3_556
C14 N4 Zn1 126.5(4) . 3_556
C17 N5 C15 105.5(5) . .
C17 N5 Zn2 126.6(3) . .
C15 N5 Zn2 127.8(4) . .
C17 N6 C16 106.6(5) . .
C17 N6 C18 126.3(5) . .
C16 N6 C18 127.1(5) . .
C26 N7 C27 107.8(5) . .
C26 N7 C25 126.1(5) . .
C27 N7 C25 125.9(5) . .
C26 N8 C28 105.9(4) . .
C26 N8 Zn2 128.9(3) . 3_556
C28 N8 Zn2 124.5(4) . 3_556
C36 O3 Zn1 125.7(4) . .
C38 O5 C33 116.1(4) . .
C43 O6 Zn2 115.8(3) . 2_665
O8 C44 O9 118.5(12) . .
O8 C44 C40 129.6(11) . .
O9 C44 C40 111.9(11) . .
C44 O9 Zn1 104.7(8) . 4_756
O8' C44' O9' 125.4(14) . .
O8' C44' C40 113.3(13) . .
O9' C44' C40 121.2(11) . .
C44' O8' Zn1 119.5(10) . 4_756
C29 O1 Zn2 108.9(6) . .
O2 C29 O1 121.9(8) . .
O2 C29 C30 124.6(7) . .
O1 C29 C30 113.4(7) . .
C29' O1' Zn2 118(2) . .
O1' C29' O2' 119(3) . .
O1' C29' C30 105(2) . .
O2' C29' C30 135(2) . .

loop_
_geom_bond_atom_site_label_1
_geom_bond_atom_site_label_2
_geom_bond_distance
_geom_bond_site_symmetry_2
Zn1 O3 1.935(4) .
Zn1 O8' 1.951(10) 4_746
Zn1 N4 2.001(4) 3_456
Zn1 N1 2.002(4) .
Zn1 O9 2.041(9) 4_746
Zn2 O6 1.969(3) 2_664
Zn2 O1' 1.99(2) .
Zn2 O1 1.996(6) .
Zn2 N5 2.019(4) .
Zn2 N8 2.025(4) 3_456
C1 C2 1.296(8) .
C1 N1 1.380(6) .
C1 H1 0.9300 .
C2 N2 1.401(8) .
C2 H2 0.9300 .
C3 N1 1.335(6) .
C3 N2 1.338(7) .
C3 H3 0.9300 .
C4 N2 1.477(7) .
C4 C5 1.491(8) .
C4 H4A 0.9700 .
C4 H4B 0.9700 .
C5 C6 1.350(9) .
C5 C10 1.381(9) .
C6 C7 1.398(9) .
C6 H6 0.9300 .
C7 C8 1.362(11) .
C7 H7 0.9300 .
C8 C9 1.382(10) .
C8 C11 1.544(9) .
C9 C10 1.358(9) .
C9 H9 0.9300 .
C10 H10 0.9300 .
C11 N3 1.453(8) .
C11 H11A 0.9700 .
C11 H11B 0.9700 .
C12 N3 1.288(7) .
C12 N4 1.342(7) .
C12 H12 0.9300 .
C13 C14 1.364(10) .
C13 N3 1.406(11) .
C13 H13 0.9300 .
C14 N4 1.363(8) .
C14 H14 0.9300 .
C15 C16 1.344(9) .
C15 N5 1.356(6) .
C15 H15 0.9300 .
C16 N6 1.354(8) .
C16 H16 0.9300 .
C17 N5 1.319(7) .
C17 N6 1.342(7) .
C17 H17 0.9300 .
C18 N6 1.467(7) .
C18 C19 1.514(8) .
C18 H18A 0.9700 .
C18 H18B 0.9700 .
C19 C20 1.377(9) .
C19 C24 1.378(9) .
C20 C21 1.381(9) .
C20 H20 0.9300 .
C21 C22 1.412(9) .
C21 H21 0.9300 .
C22 C23 1.384(9) .
C22 C25 1.505(8) .
C23 C24 1.387(9) .
C23 H23 0.9300 .
C24 H24 0.9300 .
C25 N7 1.471(7) .
C25 H25A 0.9700 .
C25 H25B 0.9700 .
C26 N8 1.329(7) .
C26 N7 1.332(7) .
C26 H26 0.9300 .
C27 N7 1.355(7) .
C27 C28 1.358(8) .
C27 H27 0.9300 .
C28 N8 1.367(7) .
C28 H28 0.9300 .
C30 C35 1.393(8) .
C30 C31 1.393(9) .
C30 C29 1.511(10) .
C30 C29' 1.51(3) .
C31 C32 1.409(8) .
C31 H31 0.9300 .
C32 C33 1.373(8) .
C32 H32 0.9300 .
C33 C34 1.394(7) .
C33 O5 1.409(6) .
C34 C35 1.366(7) .
C34 H34 0.9300 .
C35 C36 1.508(7) .
C36 O4 1.203(8) .
C36 O3 1.318(7) .
C37 C38 1.329(8) .
C37 C41 1.410(8) .
C37 H37 0.9300 .
C38 C39 1.361(8) .
C38 O5 1.407(6) .
C39 C40 1.396(7) .
C39 H39 0.9300 .
C40 C42 1.397(7) .
C40 C44 1.487(15) .
C40 C44' 1.552(15) .
C41 C42 1.369(7) .
C41 H41 0.9300 .
C42 C43 1.509(7) .
C43 O6 1.234(7) .
C43 O7 1.247(7) .
N4 Zn1 2.001(4) 3_556
N8 Zn2 2.025(4) 3_556
O6 Zn2 1.969(3) 2_665
C44 O8 1.207(16) .
C44 O9 1.345(16) .
O9 Zn1 2.041(9) 4_756
C44' O8' 1.149(16) .
C44' O9' 1.334(18) .
O8' Zn1 1.951(10) 4_756
O1 C29 1.285(10) .
O2 C29 1.223(10) .
O1' C29' 1.27(3) .
O2' C29' 1.29(3) .

loop_
_geom_torsion_atom_site_label_1
_geom_torsion_atom_site_label_2
_geom_torsion_atom_site_label_3
_geom_torsion_atom_site_label_4
_geom_torsion
_geom_torsion_site_symmetry_1
_geom_torsion_site_symmetry_4
N1 C1 C2 N2 0.8(8) . .
N2 C4 C5 C6 67.1(8) . .
N2 C4 C5 C10 -113.2(6) . .
C10 C5 C6 C7 1.5(9) . .
C4 C5 C6 C7 -178.8(6) . .
C5 C6 C7 C8 -1.1(10) . .
C6 C7 C8 C9 -1.3(9) . .
C6 C7 C8 C11 178.7(5) . .
C7 C8 C9 C10 3.3(9) . .
C11 C8 C9 C10 -176.7(6) . .
C8 C9 C10 C5 -2.9(9) . .
C6 C5 C10 C9 0.5(9) . .
C4 C5 C10 C9 -179.2(5) . .
C7 C8 C11 N3 -108.7(8) . .
C9 C8 C11 N3 71.2(8) . .
N3 C13 C14 N4 -1.6(9) . .
N5 C15 C16 N6 -0.6(8) . .
N6 C18 C19 C20 -104.4(7) . .
N6 C18 C19 C24 75.6(8) . .
C24 C19 C20 C21 -0.5(9) . .
C18 C19 C20 C21 179.5(5) . .
C19 C20 C21 C22 -1.2(9) . .
C20 C21 C22 C23 2.4(8) . .
C20 C21 C22 C25 -175.3(5) . .
C21 C22 C23 C24 -2.1(9) . .
C25 C22 C23 C24 175.7(6) . .
C20 C19 C24 C23 0.9(9) . .
C18 C19 C24 C23 -179.1(6) . .
C22 C23 C24 C19 0.4(10) . .
C23 C22 C25 N7 -105.4(7) . .
C21 C22 C25 N7 72.3(7) . .
N7 C27 C28 N8 0.1(7) . .
C35 C30 C31 C32 -3.2(11) . .
C29 C30 C31 C32 164.5(7) . .
C29' C30 C31 C32 -165.4(12) . .
C30 C31 C32 C33 0.3(10) . .
C31 C32 C33 C34 2.8(9) . .
C31 C32 C33 O5 -177.5(6) . .
C32 C33 C34 C35 -3.0(9) . .
O5 C33 C34 C35 177.3(5) . .
C33 C34 C35 C30 0.0(8) . .
C33 C34 C35 C36 176.4(5) . .
C31 C30 C35 C34 3.1(9) . .
C29 C30 C35 C34 -165.2(6) . .
C29' C30 C35 C34 158.2(16) . .
C31 C30 C35 C36 -173.4(6) . .
C29 C30 C35 C36 18.4(9) . .
C29' C30 C35 C36 -18.2(18) . .
C34 C35 C36 O4 51.4(9) . .
C30 C35 C36 O4 -132.2(7) . .
C34 C35 C36 O3 -126.7(6) . .
C30 C35 C36 O3 49.8(7) . .
C41 C37 C38 C39 -0.8(10) . .
C41 C37 C38 O5 177.7(6) . .
C37 C38 C39 C40 2.6(9) . .
O5 C38 C39 C40 -175.9(5) . .
C38 C39 C40 C42 -3.0(9) . .
C38 C39 C40 C44 155.3(8) . .
C38 C39 C40 C44' -172.1(7) . .
C38 C37 C41 C42 -0.5(11) . .
C37 C41 C42 C40 0.0(10) . .
C37 C41 C42 C43 176.1(6) . .
C39 C40 C42 C41 1.8(9) . .
C44 C40 C42 C41 -157.7(8) . .
C44' C40 C42 C41 169.1(8) . .
C39 C40 C42 C43 -174.3(5) . .
C44 C40 C42 C43 26.3(9) . .
C44' C40 C42 C43 -6.9(11) . .
C41 C42 C43 O6 -147.5(6) . .
C40 C42 C43 O6 28.6(8) . .
C41 C42 C43 O7 26.7(9) . .
C40 C42 C43 O7 -157.3(7) . .
N2 C3 N1 C1 0.6(6) . .
N2 C3 N1 Zn1 -178.2(3) . .
C2 C1 N1 C3 -0.9(7) . .
C2 C1 N1 Zn1 177.9(5) . .
O3 Zn1 N1 C3 -18.7(4) . .
O8' Zn1 N1 C3 -154.3(5) 4_746 .
N4 Zn1 N1 C3 101.3(4) 3_456 .
O9 Zn1 N1 C3 -122.8(5) 4_746 .
O3 Zn1 N1 C1 162.7(5) . .
O8' Zn1 N1 C1 27.1(6) 4_746 .
N4 Zn1 N1 C1 -77.3(5) 3_456 .
O9 Zn1 N1 C1 58.5(6) 4_746 .
N1 C3 N2 C2 -0.2(6) . .
N1 C3 N2 C4 177.7(5) . .
C1 C2 N2 C3 -0.4(7) . .
C1 C2 N2 C4 -178.3(5) . .
C5 C4 N2 C3 110.2(7) . .
C5 C4 N2 C2 -72.3(8) . .
N4 C12 N3 C13 -2.0(7) . .
N4 C12 N3 C11 -173.2(5) . .
C14 C13 N3 C12 2.1(8) . .
C14 C13 N3 C11 173.5(6) . .
C8 C11 N3 C12 83.9(9) . .
C8 C11 N3 C13 -85.8(9) . .
N3 C12 N4 C14 1.0(7) . .
N3 C12 N4 Zn1 175.8(4) . 3_556
C13 C14 N4 C12 0.5(8) . .
C13 C14 N4 Zn1 -174.6(5) . 3_556
N6 C17 N5 C15 -0.3(6) . .
N6 C17 N5 Zn2 -177.7(3) . .
C16 C15 N5 C17 0.6(7) . .
C16 C15 N5 Zn2 177.9(4) . .
O6 Zn2 N5 C17 -12.4(4) 2_664 .
O1' Zn2 N5 C17 -151.9(7) . .
O1 Zn2 N5 C17 -121.2(4) . .
N8 Zn2 N5 C17 107.9(4) 3_456 .
O6 Zn2 N5 C15 170.7(5) 2_664 .
O1' Zn2 N5 C15 31.2(8) . .
O1 Zn2 N5 C15 61.9(5) . .
N8 Zn2 N5 C15 -68.9(5) 3_456 .
N5 C17 N6 C16 0.0(6) . .
N5 C17 N6 C18 178.7(4) . .
C15 C16 N6 C17 0.3(7) . .
C15 C16 N6 C18 -178.4(5) . .
C19 C18 N6 C17 106.1(7) . .
C19 C18 N6 C16 -75.4(8) . .
N8 C26 N7 C27 -1.0(6) . .
N8 C26 N7 C25 -175.8(4) . .
C28 C27 N7 C26 0.5(7) . .
C28 C27 N7 C25 175.3(5) . .
C22 C25 N7 C26 84.4(7) . .
C22 C25 N7 C27 -89.4(7) . .
N7 C26 N8 C28 1.1(6) . .
N7 C26 N8 Zn2 171.9(3) . 3_556
C27 C28 N8 C26 -0.7(7) . .
C27 C28 N8 Zn2 -172.0(4) . 3_556
O4 C36 O3 Zn1 -1.7(10) . .
C35 C36 O3 Zn1 176.3(3) . .
O8' Zn1 O3 C36 -86.0(6) 4_746 .
N4 Zn1 O3 C36 45.8(6) 3_456 .
N1 Zn1 O3 C36 162.2(5) . .
O9 Zn1 O3 C36 -77.3(6) 4_746 .
C37 C38 O5 C33 97.7(6) . .
C39 C38 O5 C33 -83.7(6) . .
C32 C33 O5 C38 7.4(8) . .
C34 C33 O5 C38 -172.9(5) . .
O7 C43 O6 Zn2 -5.2(9) . 2_665
C42 C43 O6 Zn2 168.4(4) . 2_665
C39 C40 C44 O8 -116.7(12) . .
C42 C40 C44 O8 42.3(15) . .
C44' C40 C44 O8 162(2) . .
C39 C40 C44 O9 62.7(12) . .
C42 C40 C44 O9 -138.3(8) . .
C44' C40 C44 O9 -19.0(11) . .
O8 C44 O9 Zn1 3.2(13) . 4_756
C40 C44 O9 Zn1 -176.3(6) . 4_756
C39 C40 C44' O8' -107.9(11) . .
C42 C40 C44' O8' 84.0(12) . .
C44 C40 C44' O8' 5.6(11) . .
C39 C40 C44' O9' 71.3(13) . .
C42 C40 C44' O9' -96.8(13) . .
C44 C40 C44' O9' -175(2) . .
O9' C44' O8' Zn1 -10.1(18) . 4_756
C40 C44' O8' Zn1 169.1(6) . 4_756
O6 Zn2 O1 C29 -170.0(5) 2_664 .
O1' Zn2 O1 C29 5.8(13) . .
N5 Zn2 O1 C29 -67.3(5) . .
N8 Zn2 O1 C29 62.1(5) 3_456 .
Zn2 O1 C29 O2 10.4(9) . .
Zn2 O1 C29 C30 -165.2(5) . .
C35 C30 C29 O2 30.9(10) . .
C31 C30 C29 O2 -136.9(8) . .
C29' C30 C29 O2 162(2) . .
C35 C30 C29 O1 -153.6(6) . .
C31 C30 C29 O1 38.6(10) . .
C29' C30 C29 O1 -22.9(17) . .
O6 Zn2 O1' C29' -6(2) 2_664 .
O1 Zn2 O1' C29' -11.5(14) . .
N5 Zn2 O1' C29' 105.2(19) . .
N8 Zn2 O1' C29' -141.8(19) 3_456 .
Zn2 O1' C29' O2' -2(3) . .
Zn2 O1' C29' C30 165.0(12) . .
C35 C30 C29' O1' 86(2) . .
C31 C30 C29' O1' -116.7(18) . .
C29 C30 C29' O1' 13.8(13) . .
C35 C30 C29' O2' -111(3) . .
C31 C30 C29' O2' 47(3) . .
C29 C30 C29' O2' 178(4) . .
